data_2107147
loop_
_publ_author_name
'Rytter, E.D.'
'Krogh-Moe, J.'
'Oye, H.A.'

_publ_section_title
;
 Potassium heptabromodialuminate, K Al2 Br7
;
_journal_name_full 'Acta Crystallographica B (24,1968-38,1982)'
_journal_page_first 1541
_journal_page_last 1543
_journal_volume 29
_journal_year 1973
_chemical_formula_sum 'Al2 Br7 K'
_chemical_name_systematic 'K (Al2 Br7)'
_space_group_IT_number 14
_symmetry_space_group_name_Hall '-P 2ybc'
_symmetry_space_group_name_H-M 'P 1 21/c 1'
_cell_angle_alpha 90
_cell_angle_beta 133.87
_cell_angle_gamma 90
_cell_formula_units_Z 4
_cell_length_a 12.373
_cell_length_b 10.822
_cell_length_c 14.444
_cell_volume 1394.291
_citation_journal_id_ASTM ACBCAR
_cod_data_source_file Rytter_ACBCAR_1973_1013.cif
_cod_data_source_block Al2Br7K1
_cod_original_formula_sum 'Al2 Br7 K1'
_cod_database_code 2107147

loop_
_symmetry_equiv_pos_as_xyz
x,y,z
-x,y+1/2,-z+1/2
-x,-y,-z
x,-y-1/2,z-1/2

loop_
_atom_site_label
_atom_site_type_symbol
_atom_site_fract_x
_atom_site_fract_y
_atom_site_fract_z
_atom_site_occupancy
_atom_site_U_iso_or_equiv
Br5 Br-1 0.1546 0.1308 0.1005 1 0.0
Br6 Br-1 0.2091 0.213 0.3847 1 0.0
Al1 Al+3 0.5958 0.2897 0.3951 1 0.0
Br1 Br-1 0.5641 0.1042 0.444 1 0.0
Br3 Br-1 0.6176 0.2747 0.2495 1 0.0
Br7 Br-1 0.9778 0.421 0.0971 1 0.0
Br2 Br-1 0.7842 0.3986 0.5779 1 0.0
Br4 Br-1 0.382 0.4156 0.2912 1 0.0
K1 K+1 0.883 0.3796 0.2696 1 0.0
Al2 Al+3 0.1738 0.2882 0.2191 1 0.0
